data_4025988
loop_
_publ_author_name
'Claudia De Fusco'
'Consiglia Tedesco'
'Alessandra Lattanzi'

_publ_section_title
;
 Organocatalytic Stereoselective Epoxidation of Trisubstituted
 Acrylonitriles
;
_journal_name_full 'Journal of Organic Chemistry'
_journal_page_first 676
_journal_page_last 679
_journal_paper_doi 10.1021/jo102020a
_journal_volume 76
_journal_year 2011
_chemical_absolute_configuration ad
_chemical_formula_moiety 'C16 H10 Br N O2'
_chemical_formula_sum 'C16 H10 Br N O2'
_chemical_formula_weight 328.16
_chemical_name_systematic
; 
 ? 
;
_space_group_IT_number 4
_symmetry_cell_setting monoclinic
_symmetry_space_group_name_Hall 'P 2yb'
_symmetry_space_group_name_H-M 'P 1 21 1'
_atom_sites_solution_hydrogens geom
_atom_sites_solution_primary direct
_atom_sites_solution_secondary difmap
_audit_creation_method SHELXL-97
_cell_angle_alpha 90.00
_cell_angle_beta 91.449(14)
_cell_angle_gamma 90.00
_cell_formula_units_Z 2
_cell_length_a 8.132(4)
_cell_length_b 8.188(4)
_cell_length_c 10.529(5)
_cell_measurement_reflns_used 901
_cell_measurement_temperature 292(1)
_cell_measurement_theta_max 62.3158
_cell_measurement_theta_min 17.6053
_cell_volume 700.8(6)
_computing_structure_refinement 'SHELXL-97 (Sheldrick, 1997)'
_computing_structure_solution 'Il Milione (Burla et al., 2007)'
_diffrn_ambient_temperature 292(1)
_diffrn_measured_fraction_theta_full 0.886
_diffrn_measured_fraction_theta_max 0.886
_diffrn_measurement_device
;
Saturn944 (2x2 bin mode)
;
_diffrn_radiation_detector CCD
_diffrn_radiation_monochromator Confocal
_diffrn_radiation_source 'Rotating Anode'
_diffrn_radiation_type 'Cu K\a'
_diffrn_radiation_wavelength 1.541870
_diffrn_reflns_av_R_equivalents 0.0613
_diffrn_reflns_av_sigmaI/netI 0.1395
_diffrn_reflns_limit_h_max 8
_diffrn_reflns_limit_h_min -9
_diffrn_reflns_limit_k_max 7
_diffrn_reflns_limit_k_min -9
_diffrn_reflns_limit_l_max 11
_diffrn_reflns_limit_l_min -11
_diffrn_reflns_number 3597
_diffrn_reflns_theta_full 62.31
_diffrn_reflns_theta_max 62.31
_diffrn_reflns_theta_min 8.42
_exptl_absorpt_coefficient_mu 4.003
_exptl_absorpt_correction_T_max 1.0000
_exptl_absorpt_correction_T_min 0.7094
_exptl_absorpt_correction_type multi-scan
_exptl_absorpt_process_details 'Blessing, 1995'
_exptl_crystal_density_diffrn 1.555
_exptl_crystal_F_000 328
_exptl_crystal_size_max 0.32
_exptl_crystal_size_mid 0.24
_exptl_crystal_size_min 0.19
_refine_diff_density_max 0.559
_refine_diff_density_min -0.646
_refine_diff_density_rms 0.107
_refine_ls_abs_structure_details 'Flack H D (1983), Acta Cryst. A39, 876-881'
_refine_ls_abs_structure_Flack -0.06(7)
_refine_ls_extinction_method none
_refine_ls_goodness_of_fit_ref 1.021
_refine_ls_hydrogen_treatment constr
_refine_ls_matrix_type full
_refine_ls_number_parameters 181
_refine_ls_number_reflns 1771
_refine_ls_number_restraints 1
_refine_ls_restrained_S_all 1.021
_refine_ls_R_factor_all 0.0905
_refine_ls_R_factor_gt 0.0638
_refine_ls_shift/su_max 0.022
_refine_ls_shift/su_mean 0.005
_refine_ls_structure_factor_coef Fsqd
_refine_ls_weighting_details 'calc w=1/[\s^2^(Fo^2^)+(0.1168P)^2^+0.0000P] where P=(Fo^2^+2Fc^2^)/3'
_refine_ls_weighting_scheme calc
_refine_ls_wR_factor_gt 0.1501
_refine_ls_wR_factor_ref 0.2247
_reflns_number_gt 1211
_reflns_number_total 1771
_reflns_threshold_expression >2sigma(I)
_cod_data_source_file jo102020a_si_001.cif
_cod_data_source_block ale16
_cod_original_sg_symbol_H-M 'P 21'
_cod_database_code 4025988

loop_
_symmetry_equiv_pos_as_xyz
'x, y, z'
'-x, y+1/2, -z'

loop_
_atom_site_label
_atom_site_type_symbol
_atom_site_fract_x
_atom_site_fract_y
_atom_site_fract_z
_atom_site_U_iso_or_equiv
_atom_site_adp_type
_atom_site_occupancy
_atom_site_symmetry_multiplicity
_atom_site_calc_flag
_atom_site_refinement_flags
Br1 Br 0.93048(14) 0.1189(2) 0.54725(9) 0.0708(7) Uani 1 1 d .
N1 N 1.0030(13) 0.118(3) -0.1104(10) 0.090(4) Uani 1 1 d .
O1 O 0.5941(11) 0.0189(14) -0.0615(8) 0.064(3) Uani 1 1 d .
O2 O 0.4967(13) 0.1656(14) -0.2822(9) 0.091(5) Uani 1 1 d .
C1 C 0.6094(16) 0.1608(19) 0.0166(13) 0.067(5) Uani 1 1 d .
H1 H 0.5093 0.2274 0.0180 0.081 Uiso 1 1 calc R
C2 C 0.6863(15) 0.1551(15) -0.1086(12) 0.054(4) Uani 1 1 d .
C3 C 0.6988(13) 0.149(2) 0.1444(9) 0.048(4) Uani 1 1 d .
C4 C 0.6943(15) 0.2871(18) 0.2185(11) 0.053(3) Uani 1 1 d .
H4 H 0.6464 0.3825 0.1871 0.064 Uiso 1 1 calc R
C5 C 0.7633(18) 0.2823(19) 0.3424(12) 0.067(4) Uani 1 1 d .
H5 H 0.7619 0.3715 0.3971 0.081 Uiso 1 1 calc R
C6 C 0.8383(11) 0.123(3) 0.3787(9) 0.059(3) Uani 1 1 d .
C7 C 0.8314(18) -0.0058(18) 0.3056(13) 0.060(4) Uani 1 1 d .
H7 H 0.8729 -0.1051 0.3349 0.072 Uiso 1 1 calc R
C8 C 0.763(2) 0.006(2) 0.1860(14) 0.067(4) Uani 1 1 d .
H8 H 0.7604 -0.0852 0.1331 0.081 Uiso 1 1 calc R
C9 C 0.8651(15) 0.123(3) -0.1112(9) 0.066(4) Uani 1 1 d .
C10 C 0.6067(15) 0.2370(18) -0.2271(11) 0.055(3) Uani 1 1 d .
C11 C 0.6548(15) 0.4057(18) -0.2487(12) 0.059(3) Uani 1 1 d .
C12 C 0.7449(15) 0.4978(19) -0.1635(13) 0.057(4) Uani 1 1 d .
H12 H 0.7773 0.4509 -0.0864 0.068 Uiso 1 1 calc R
C13 C 0.7902(18) 0.6600(19) -0.1879(16) 0.070(5) Uani 1 1 d .
H13 H 0.8484 0.7228 -0.1285 0.084 Uiso 1 1 calc R
C14 C 0.741(2) 0.723(2) -0.3100(18) 0.087(5) Uani 1 1 d .
H14 H 0.7721 0.8274 -0.3334 0.104 Uiso 1 1 calc R
C15 C 0.651(2) 0.632(4) -0.3906(15) 0.090(5) Uani 1 1 d .
H15 H 0.6155 0.6773 -0.4674 0.109 Uiso 1 1 calc R
C16 C 0.6088(18) 0.478(2) -0.3653(13) 0.067(4) Uani 1 1 d .
H16 H 0.5484 0.4184 -0.4254 0.081 Uiso 1 1 calc R

loop_
_atom_site_aniso_label
_atom_site_aniso_U_11
_atom_site_aniso_U_22
_atom_site_aniso_U_33
_atom_site_aniso_U_23
_atom_site_aniso_U_13
_atom_site_aniso_U_12
Br1 0.0788(9) 0.0858(13) 0.0473(8) 0.0046(9) -0.0067(5) -0.0030(11)
N1 0.066(6) 0.133(11) 0.071(6) -0.008(13) -0.022(5) 0.010(13)
O1 0.063(5) 0.065(7) 0.063(6) 0.006(5) -0.036(5) -0.018(5)
O2 0.098(6) 0.108(14) 0.066(6) -0.002(6) -0.029(5) -0.038(7)
C1 0.074(8) 0.070(14) 0.058(8) -0.005(7) -0.019(6) 0.004(7)
C2 0.062(7) 0.039(10) 0.059(7) 0.001(6) -0.021(6) -0.006(6)
C3 0.051(5) 0.060(11) 0.031(5) 0.018(6) -0.006(4) 0.013(6)
C4 0.068(8) 0.061(9) 0.032(7) 0.012(6) 0.007(5) 0.002(6)
C5 0.091(9) 0.062(10) 0.049(8) -0.020(7) 0.021(7) 0.018(8)
C6 0.041(5) 0.085(9) 0.050(6) 0.012(11) -0.016(4) -0.014(10)
C7 0.084(10) 0.040(9) 0.056(9) 0.001(6) -0.002(7) 0.004(6)
C8 0.091(10) 0.055(10) 0.056(9) 0.010(7) 0.007(8) 0.003(8)
C9 0.079(8) 0.081(9) 0.036(6) -0.026(8) -0.023(5) 0.035(10)
C10 0.059(7) 0.055(9) 0.051(7) -0.005(6) -0.004(6) 0.005(6)
C11 0.067(8) 0.060(10) 0.050(7) -0.003(6) -0.014(6) 0.010(6)
C12 0.048(7) 0.074(11) 0.048(8) 0.012(7) 0.002(6) -0.011(6)
C13 0.067(8) 0.056(14) 0.085(10) 0.011(8) -0.007(7) -0.005(7)
C14 0.096(11) 0.064(11) 0.102(13) 0.022(10) 0.022(10) 0.028(9)
C15 0.112(11) 0.092(16) 0.068(9) -0.001(14) 0.004(8) 0.014(16)
C16 0.081(9) 0.073(12) 0.048(8) -0.001(7) 0.007(7) 0.016(8)

loop_
_atom_type_symbol
_atom_type_description
_atom_type_scat_dispersion_real
_atom_type_scat_dispersion_imag
_atom_type_scat_source
C C 0.0181 0.0091 'International Tables Vol C Tables 4.2.6.8 and 6.1.1.4'
H H 0.0000 0.0000 'International Tables Vol C Tables 4.2.6.8 and 6.1.1.4'
N N 0.0311 0.0180 'International Tables Vol C Tables 4.2.6.8 and 6.1.1.4'
O O 0.0492 0.0322 'International Tables Vol C Tables 4.2.6.8 and 6.1.1.4'
Br Br -0.6763 1.2805 'International Tables Vol C Tables 4.2.6.8 and 6.1.1.4'

loop_
_geom_angle_atom_site_label_1
_geom_angle_atom_site_label_2
_geom_angle_atom_site_label_3
_geom_angle
C1 O1 C2 61.9(10)
O1 C1 C2 59.4(8)
O1 C1 C3 119.5(13)
C2 C1 C3 125.9(11)
O1 C1 H1 113.7
C2 C1 H1 113.7
C3 C1 H1 113.7
O1 C2 C1 58.7(9)
O1 C2 C9 113.0(12)
C1 C2 C9 117.5(9)
O1 C2 C10 113.8(9)
C1 C2 C10 122.0(11)
C9 C2 C10 117.0(11)
C8 C3 C4 123.1(10)
C8 C3 C1 121.0(14)
C4 C3 C1 115.6(12)
C3 C4 C5 119.2(12)
C3 C4 H4 120.4
C5 C4 H4 120.4
C4 C5 C6 114.5(12)
C4 C5 H5 122.8
C6 C5 H5 122.8
C7 C6 C5 123.2(10)
C7 C6 Br1 122.8(15)
C5 C6 Br1 113.9(13)
C6 C7 C8 119.7(14)
C6 C7 H7 120.1
C8 C7 H7 120.1
C3 C8 C7 120.2(15)
C3 C8 H8 119.9
C7 C8 H8 119.9
N1 C9 C2 172(2)
O2 C10 C11 125.8(12)
O2 C10 C2 118.0(13)
C11 C10 C2 115.5(10)
C12 C11 C16 117.7(14)
C12 C11 C10 124.2(12)
C16 C11 C10 118.1(12)
C11 C12 C13 122.6(15)
C11 C12 H12 118.7
C13 C12 H12 118.7
C12 C13 C14 115.7(16)
C12 C13 H13 122.1
C14 C13 H13 122.1
C15 C14 C13 121(2)
C15 C14 H14 119.7
C13 C14 H14 119.8
C16 C15 C14 122.6(19)
C16 C15 H15 118.7
C14 C15 H15 118.7
C15 C16 C11 120.7(16)
C15 C16 H16 119.7
C11 C16 H16 119.7

loop_
_geom_bond_atom_site_label_1
_geom_bond_atom_site_label_2
_geom_bond_distance
Br1 C6 1.909(9)
N1 C9 1.123(13)
O1 C1 1.427(18)
O1 C2 1.439(15)
O2 C10 1.205(15)
C1 C2 1.47(2)
C1 C3 1.516(15)
C1 H1 0.9800
C2 C9 1.478(16)
C2 C10 1.544(16)
C3 C8 1.35(2)
C3 C4 1.37(2)
C4 C5 1.408(18)
C4 H4 0.9300
C5 C6 1.48(3)
C5 H5 0.9300
C6 C7 1.31(2)
C7 C8 1.368(19)
C7 H7 0.9300
C8 H8 0.9300
C10 C11 1.45(2)
C11 C12 1.370(19)
C11 C16 1.407(18)
C12 C13 1.40(2)
C12 H12 0.9300
C13 C14 1.43(2)
C13 H13 0.9300
C14 C15 1.34(3)
C14 H14 0.9300
C15 C16 1.33(3)
C15 H15 0.9300
C16 H16 0.9300

loop_
_geom_torsion_atom_site_label_1
_geom_torsion_atom_site_label_2
_geom_torsion_atom_site_label_3
_geom_torsion_atom_site_label_4
_geom_torsion
C2 O1 C1 C3 -116.6(13)
C1 O1 C2 C9 109.2(11)
C1 O1 C2 C10 -114.2(12)
C3 C1 C2 O1 106.2(17)
O1 C1 C2 C9 -101.5(14)
C3 C1 C2 C9 5(2)
O1 C1 C2 C10 100.2(12)
C3 C1 C2 C10 -153.6(14)
O1 C1 C3 C8 -0.7(18)
C2 C1 C3 C8 -73(2)
O1 C1 C3 C4 -174.1(12)
C2 C1 C3 C4 114.0(15)
C8 C3 C4 C5 2(2)
C1 C3 C4 C5 175.1(12)
C3 C4 C5 C6 1.2(18)
C4 C5 C6 C7 -5(2)
C4 C5 C6 Br1 -179.8(9)
C5 C6 C7 C8 5(2)
Br1 C6 C7 C8 179.7(10)
C4 C3 C8 C7 -2(2)
C1 C3 C8 C7 -174.7(12)
C6 C7 C8 C3 -2(2)
O1 C2 C10 O2 -13.3(16)
C1 C2 C10 O2 -80.1(17)
C9 C2 C10 O2 121.5(14)
O1 C2 C10 C11 157.1(11)
C1 C2 C10 C11 90.3(15)
C9 C2 C10 C11 -68.1(15)
O2 C10 C11 C12 160.3(13)
C2 C10 C11 C12 -9.2(18)
O2 C10 C11 C16 -21(2)
C2 C10 C11 C16 169.6(11)
C16 C11 C12 C13 1(2)
C10 C11 C12 C13 179.5(13)
C11 C12 C13 C14 -2(2)
C12 C13 C14 C15 3(2)
C13 C14 C15 C16 -3(3)
C14 C15 C16 C11 2(2)
C12 C11 C16 C15 -1(2)
C10 C11 C16 C15 -179.5(13)
